data_4305935
loop_
_publ_author_name
'Santiago Reinoso'
'Michael H. Dickman'
'Antonia Praetorius'
'Luis Fernando Piedra-Garza'
'Ulrich Kortz'

_publ_contact_author_address
;
School of Engineering and Science,
Jacobs University Bremen,
P.O. Box 750 561,
28725 Bremen, Germany
;
_publ_contact_author_email u.kortz@jacobs-university.de
_publ_contact_author_fax '+49-421-200 3229'
_publ_contact_author_name 'Ulrich Kortz'
_publ_section_title
;
Phenyltin-Substituted 9-Tungstogermanate and Comparison with Its
Tungstosilicate Analogue
;
_journal_name_full 'Inorganic Chemistry'
_journal_page_first 8798
_journal_page_last 8806
_journal_paper_doi 10.1021/ic800852d
_journal_volume 47
_journal_year 2008
_chemical_formula_sum 'C18 H44 Cs4 O50 Si Sn3 W9'
_chemical_formula_weight 3630.98
_chemical_name_systematic
;
 ?
;
_space_group_IT_number 2
_symmetry_cell_setting triclinic
_symmetry_space_group_name_Hall '-P 1'
_symmetry_space_group_name_H-M 'P -1'
_atom_sites_solution_hydrogens geom
_atom_sites_solution_primary direct
_atom_sites_solution_secondary difmap
_audit_creation_method SHELXL-97
_cell_angle_alpha 75.893(4)
_cell_angle_beta 76.571(5)
_cell_angle_gamma 71.156(4)
_cell_formula_units_Z 2
_cell_length_a 13.6256(14)
_cell_length_b 15.2512(12)
_cell_length_c 16.7221(15)
_cell_measurement_reflns_used 8807
_cell_measurement_temperature 233(2)
_cell_measurement_theta_max 25.50
_cell_measurement_theta_min 4.15
_cell_volume 3144.6(5)
_computing_cell_refinement 'Bruker SMART'
_computing_data_collection 'Bruker SMART'
_computing_data_reduction 'Bruker SAINT'
_computing_molecular_graphics 'Bruker SHELXTL'
_computing_publication_material 'Bruker SHELXTL'
_computing_structure_refinement 'SHELXL-97 (Sheldrick, 1997)'
_computing_structure_solution 'SHELXS-97 (Sheldrick, 1990)'
_diffrn_ambient_temperature 233(2)
_diffrn_measured_fraction_theta_full 0.985
_diffrn_measured_fraction_theta_max 0.985
_diffrn_measurement_device_type 'CCD area detector'
_diffrn_measurement_method 'phi and omega scans'
_diffrn_radiation_monochromator graphite
_diffrn_radiation_source 'sealed tube'
_diffrn_radiation_type MoK\a
_diffrn_radiation_wavelength 0.71073
_diffrn_reflns_av_R_equivalents 0.1237
_diffrn_reflns_av_sigmaI/netI 0.0655
_diffrn_reflns_limit_h_max 17
_diffrn_reflns_limit_h_min -17
_diffrn_reflns_limit_k_max 19
_diffrn_reflns_limit_k_min -19
_diffrn_reflns_limit_l_max 20
_diffrn_reflns_limit_l_min -20
_diffrn_reflns_number 202779
_diffrn_reflns_theta_full 26.47
_diffrn_reflns_theta_max 26.47
_diffrn_reflns_theta_min 3.66
_exptl_absorpt_coefficient_mu 19.959
_exptl_absorpt_correction_T_max 0.5176
_exptl_absorpt_correction_T_min 0.2333
_exptl_absorpt_correction_type multi-scan
_exptl_absorpt_process_details SADABS
_exptl_crystal_colour colorless
_exptl_crystal_density_diffrn 3.835
_exptl_crystal_density_meas 0
_exptl_crystal_density_method 'not measured'
_exptl_crystal_description block
_exptl_crystal_F_000 3204
_exptl_crystal_size_max 0.13
_exptl_crystal_size_mid 0.09
_exptl_crystal_size_min 0.04
_refine_diff_density_max 3.179
_refine_diff_density_min -2.644
_refine_diff_density_rms 0.446
_refine_ls_extinction_method none
_refine_ls_goodness_of_fit_ref 1.052
_refine_ls_hydrogen_treatment constr
_refine_ls_matrix_type full
_refine_ls_number_parameters 430
_refine_ls_number_reflns 12788
_refine_ls_number_restraints 0
_refine_ls_restrained_S_all 1.052
_refine_ls_R_factor_all 0.0863
_refine_ls_R_factor_gt 0.0523
_refine_ls_shift/su_max 0.000
_refine_ls_shift/su_mean 0.000
_refine_ls_structure_factor_coef Fsqd
_refine_ls_weighting_details 'calc w=1/[\s^2^(Fo^2^)+(0.0880P)^2^+8.5000P] where P=(Fo^2^+2Fc^2^)/3'
_refine_ls_weighting_scheme calc
_refine_ls_wR_factor_gt 0.1372
_refine_ls_wR_factor_ref 0.1551
_reflns_number_gt 8919
_reflns_number_total 12788
_reflns_threshold_expression >2sigma(I)
_cod_data_source_file ic800852d_si_001_5.cif
_cod_data_source_block Cs-2
_cod_depositor_comments
;
The following automatic conversions were performed:
'_symmetry_cell_setting' value 'Triclinic' changed to 'triclinic'
according to '/home/saulius/struct/CIF-dictionaries/cif_core.dic'
dictionary named 'cif_core.dic' version 2.4.1 from 2010-06-29.

Automatic conversion script
Id: cif_fix_enum 1527 2010-12-29 10:47:43Z saulius 
;
_cod_database_code 4305935

loop_
_symmetry_equiv_pos_as_xyz
'x, y, z'
'-x, -y, -z'

loop_
_atom_site_label
_atom_site_type_symbol
_atom_site_fract_x
_atom_site_fract_y
_atom_site_fract_z
_atom_site_U_iso_or_equiv
_atom_site_adp_type
_atom_site_occupancy
_atom_site_symmetry_multiplicity
_atom_site_calc_flag
_atom_site_refinement_flags
_atom_site_disorder_assembly
_atom_site_disorder_group
W1 W 0.36856(5) 0.21023(4) 0.04677(4) 0.02362(16) Uani 1 1 d . . .
W2 W 0.15378(5) 0.19075(4) 0.18939(4) 0.02458(16) Uani 1 1 d . . .
W3 W 0.38242(5) 0.01933(4) 0.20225(4) 0.02458(16) Uani 1 1 d . . .
W4 W 0.60813(5) 0.06159(4) 0.25917(4) 0.02392(16) Uani 1 1 d . . .
W5 W 0.59375(5) 0.25620(4) 0.10202(4) 0.02236(16) Uani 1 1 d . . .
W6 W 0.33757(5) 0.44498(4) 0.09183(4) 0.02256(16) Uani 1 1 d . . .
W7 W 0.12065(5) 0.42424(4) 0.23879(4) 0.02349(16) Uani 1 1 d . . .
W8 W 0.13972(5) 0.21043(4) 0.40910(4) 0.02341(16) Uani 1 1 d . . .
W9 W 0.37249(5) 0.03731(4) 0.42158(4) 0.02242(16) Uani 1 1 d . . .
Si Si 0.3615(3) 0.2397(2) 0.2545(2) 0.0100(7) Uani 1 1 d . . .
Sn1 Sn 0.33940(8) 0.24845(7) 0.46970(6) 0.0218(2) Uani 1 1 d . . .
Sn2 Sn 0.58721(8) 0.27108(7) 0.29919(6) 0.0212(2) Uani 1 1 d . . .
Sn3 Sn 0.32140(8) 0.46947(7) 0.28883(6) 0.0211(2) Uani 1 1 d . . .
C1 C 0.3438(12) 0.2787(10) 0.5860(9) 0.025(3) Uiso 1 1 d . . .
C2 C 0.3033(14) 0.3703(13) 0.6041(11) 0.041(4) Uiso 1 1 d . . .
H2 H 0.2749 0.4207 0.5632 0.049 Uiso 1 1 calc R . .
C3 C 0.3047(13) 0.3868(12) 0.6806(10) 0.033(4) Uiso 1 1 d . . .
H3 H 0.2861 0.4490 0.6896 0.040 Uiso 1 1 calc R . .
C4 C 0.3329(13) 0.3133(11) 0.7437(10) 0.033(4) Uiso 1 1 d . . .
H4 H 0.3227 0.3250 0.7981 0.040 Uiso 1 1 calc R . .
C5 C 0.3771(13) 0.2198(11) 0.7296(10) 0.030(4) Uiso 1 1 d . . .
H5 H 0.4045 0.1708 0.7719 0.036 Uiso 1 1 calc R . .
C6 C 0.3791(14) 0.2023(12) 0.6507(10) 0.035(4) Uiso 1 1 d . . .
H6 H 0.4037 0.1402 0.6406 0.042 Uiso 1 1 calc R . .
C7 C 0.6957(12) 0.3131(10) 0.3423(9) 0.022(3) Uiso 1 1 d . . .
C8 C 0.7977(13) 0.2997(11) 0.2970(11) 0.034(4) Uiso 1 1 d . . .
H8 H 0.8156 0.2733 0.2485 0.041 Uiso 1 1 calc R . .
C9 C 0.8755(16) 0.3257(12) 0.3234(11) 0.043(5) Uiso 1 1 d . . .
H9 H 0.9446 0.3147 0.2936 0.052 Uiso 1 1 calc R . .
C10 C 0.8473(12) 0.3674(10) 0.3940(9) 0.024(3) Uiso 1 1 d . . .
H10 H 0.8967 0.3862 0.4118 0.029 Uiso 1 1 calc R . .
C11 C 0.7442(13) 0.3810(11) 0.4380(10) 0.033(4) Uiso 1 1 d . . .
H11 H 0.7257 0.4087 0.4858 0.040 Uiso 1 1 calc R . .
C12 C 0.6683(13) 0.3553(11) 0.4137(10) 0.029(4) Uiso 1 1 d . . .
H12 H 0.5997 0.3658 0.4443 0.035 Uiso 1 1 calc R . .
C13 C 0.3193(13) 0.5946(11) 0.3283(10) 0.029(4) Uiso 1 1 d . . .
C14 C 0.2317(14) 0.6705(11) 0.3253(10) 0.035(4) Uiso 1 1 d . . .
H14 H 0.1709 0.6664 0.3107 0.042 Uiso 1 1 calc R . .
C15 C 0.2340(15) 0.7527(13) 0.3437(11) 0.042(4) Uiso 1 1 d . . .
H15 H 0.1732 0.8042 0.3423 0.050 Uiso 1 1 calc R . .
C16 C 0.3197(14) 0.7629(12) 0.3639(10) 0.037(4) Uiso 1 1 d . . .
H16 H 0.3183 0.8211 0.3745 0.045 Uiso 1 1 calc R . .
C17 C 0.4138(15) 0.6840(12) 0.3691(11) 0.041(4) Uiso 1 1 d . . .
H17 H 0.4747 0.6893 0.3824 0.050 Uiso 1 1 calc R . .
C18 C 0.4093(13) 0.5981(11) 0.3530(10) 0.032(4) Uiso 1 1 d . . .
H18 H 0.4666 0.5438 0.3589 0.038 Uiso 1 1 calc R . .
O1T O 0.3859(8) 0.2148(7) -0.0585(6) 0.029(2) Uiso 1 1 d . . .
O1SI O 0.3296(8) 0.1866(6) 0.1958(6) 0.021(2) Uiso 1 1 d . . .
O2T O 0.0338(9) 0.1863(7) 0.1760(7) 0.032(3) Uiso 1 1 d . . .
O2SI O 0.4891(8) 0.2217(6) 0.2398(6) 0.021(2) Uiso 1 1 d . . .
O3SI O 0.3084(7) 0.3546(6) 0.2311(6) 0.018(2) Uiso 1 1 d . . .
O3T O 0.4112(9) -0.0963(7) 0.1931(7) 0.034(3) Uiso 1 1 d . . .
O4SI O 0.3221(8) 0.2038(7) 0.3531(6) 0.025(2) Uiso 1 1 d . . .
O4T O 0.7112(9) -0.0439(7) 0.2608(7) 0.032(3) Uiso 1 1 d . . .
O5T O 0.6816(8) 0.2702(7) 0.0102(6) 0.029(2) Uiso 1 1 d . . .
O6T O 0.3447(8) 0.5186(7) -0.0027(6) 0.029(3) Uiso 1 1 d . . .
O7T O -0.0084(9) 0.4875(7) 0.2355(6) 0.031(3) Uiso 1 1 d . . .
O8T O 0.0191(9) 0.2037(7) 0.4620(7) 0.032(3) Uiso 1 1 d . . .
O9T O 0.3916(8) -0.0743(7) 0.4810(6) 0.026(2) Uiso 1 1 d . . .
O12S O 0.4960(8) 0.2349(7) 0.4129(6) 0.023(2) Uiso 1 1 d . . .
O12 O 0.2220(8) 0.2094(7) 0.0761(6) 0.029(2) Uiso 1 1 d . . .
O13S O 0.3008(8) 0.3836(7) 0.4039(6) 0.024(2) Uiso 1 1 d . . .
O13 O 0.4052(8) 0.0747(7) 0.0828(6) 0.023(2) Uiso 1 1 d . . .
O15 O 0.5032(8) 0.2058(7) 0.0591(6) 0.027(2) Uiso 1 1 d . . .
O16 O 0.3234(8) 0.3370(7) 0.0567(6) 0.025(2) Uiso 1 1 d . . .
O23S O 0.4800(8) 0.4008(7) 0.2804(6) 0.026(2) Uiso 1 1 d . . .
O23 O 0.2338(8) 0.0603(7) 0.1966(6) 0.028(2) Uiso 1 1 d . . .
O27 O 0.1297(8) 0.3188(7) 0.1877(6) 0.024(2) Uiso 1 1 d . . .
O28 O 0.1407(8) 0.1730(7) 0.3068(6) 0.025(2) Uiso 1 1 d . . .
O34 O 0.5149(8) 0.0296(7) 0.2049(6) 0.029(2) Uiso 1 1 d . . .
O39 O 0.3514(8) 0.0129(6) 0.3168(6) 0.021(2) Uiso 1 1 d . . .
O4S2 O 0.6621(9) 0.1280(7) 0.3070(6) 0.030(3) Uiso 1 1 d . . .
O45 O 0.6553(8) 0.1253(7) 0.1486(6) 0.025(2) Uiso 1 1 d . . .
O49 O 0.5086(8) 0.0403(7) 0.3586(6) 0.025(2) Uiso 1 1 d . . .
O5S2 O 0.6490(8) 0.2949(7) 0.1721(6) 0.022(2) Uiso 1 1 d . . .
O56 O 0.4805(8) 0.3701(7) 0.0935(6) 0.024(2) Uiso 1 1 d . . .
O6S3 O 0.3455(8) 0.5200(7) 0.1607(6) 0.028(2) Uiso 1 1 d . . .
O67 O 0.1873(8) 0.4734(7) 0.1283(6) 0.029(2) Uiso 1 1 d . . .
O7S3 O 0.1644(8) 0.5003(7) 0.2850(6) 0.025(2) Uiso 1 1 d . . .
O78 O 0.1128(8) 0.3333(6) 0.3398(6) 0.021(2) Uiso 1 1 d . . .
O8S1 O 0.1825(8) 0.2493(7) 0.4884(6) 0.026(2) Uiso 1 1 d . . .
O89 O 0.2200(8) 0.0824(7) 0.4447(6) 0.023(2) Uiso 1 1 d . . .
O9S1 O 0.3811(8) 0.1036(7) 0.4973(6) 0.027(2) Uiso 1 1 d . . .
Cs1 Cs 0.41566(10) 0.71997(8) 0.14408(7) 0.0388(3) Uani 1 1 d . . .
Cs2 Cs 0.85098(12) 1.09735(11) -0.54848(12) 0.0525(5) Uani 0.75 1 d P . .
Cs3 Cs 0.13081(11) 0.67349(10) -0.04620(9) 0.0454(4) Uani 0.85 1 d P . .
Cs4 Cs 0.67441(15) 0.99590(14) 0.03092(12) 0.0551(5) Uani 0.70 1 d P . .
Cs5 Cs 0.8511(16) 0.9948(13) -0.6238(12) 0.040(4) Uiso 0.06 1 d P . .
O1W O 0.5867(8) 0.5144(7) 0.1689(6) 0.030(3) Uiso 1 1 d . . .
O2W O 0.1307(11) 0.4938(9) 0.4816(8) 0.052(3) Uiso 1 1 d . . .
O3W O 0.1933(11) 0.5032(10) 0.8513(9) 0.060(4) Uiso 1 1 d . . .
O4W O 0.8094(11) 0.8395(9) 0.1006(8) 0.054(4) Uiso 1 1 d . . .
O5W O 0.0912(11) 0.9885(10) 0.3734(9) 0.060(4) Uiso 1 1 d . . .
O6W O 0.8561(14) 0.3130(12) -0.1405(10) 0.082(5) Uiso 1 1 d . . .
O7W O -0.0239(15) 0.6234(13) 0.4020(12) 0.098(6) Uiso 1 1 d . . .
O8W O 0.0922(15) 0.4177(12) 1.0014(11) 0.090(5) Uiso 1 1 d . . .
O9W O 0.807(2) 0.1328(17) -0.1199(15) 0.145(9) Uiso 1 1 d . . .
O10W O 0.871(2) -0.170(2) 0.3503(19) 0.181(12) Uiso 1 1 d . . .
O11W O -0.065(2) 0.6943(17) 0.2360(15) 0.137(8) Uiso 1 1 d . . .
O12W O 0.883(2) 0.097(2) 0.1653(18) 0.173(11) Uiso 1 1 d . . .
O13W O 0.008(2) 0.945(2) 0.2529(18) 0.172(11) Uiso 1 1 d . . .

loop_
_atom_site_aniso_label
_atom_site_aniso_U_11
_atom_site_aniso_U_22
_atom_site_aniso_U_33
_atom_site_aniso_U_23
_atom_site_aniso_U_13
_atom_site_aniso_U_12
W1 0.0294(4) 0.0239(3) 0.0212(3) -0.0055(3) -0.0049(3) -0.0109(3)
W2 0.0260(4) 0.0265(3) 0.0259(3) -0.0037(3) -0.0070(3) -0.0126(3)
W3 0.0315(4) 0.0202(3) 0.0258(3) -0.0061(3) -0.0052(3) -0.0106(3)
W4 0.0233(4) 0.0191(3) 0.0297(4) -0.0058(3) -0.0040(3) -0.0057(3)
W5 0.0240(4) 0.0231(3) 0.0220(3) -0.0062(3) -0.0006(3) -0.0101(3)
W6 0.0272(4) 0.0196(3) 0.0219(3) -0.0025(2) -0.0041(3) -0.0090(3)
W7 0.0208(4) 0.0219(3) 0.0284(3) -0.0038(3) -0.0056(3) -0.0064(3)
W8 0.0215(4) 0.0258(3) 0.0246(3) -0.0041(3) -0.0030(3) -0.0099(3)
W9 0.0262(4) 0.0195(3) 0.0232(3) -0.0016(2) -0.0059(3) -0.0092(3)
Si 0.0100(19) 0.0107(17) 0.0090(17) 0.0039(14) -0.0033(15) -0.0057(15)
Sn1 0.0239(6) 0.0219(5) 0.0211(5) -0.0048(4) -0.0033(4) -0.0082(4)
Sn2 0.0196(6) 0.0224(5) 0.0239(5) -0.0054(4) -0.0038(4) -0.0081(4)
Sn3 0.0222(6) 0.0187(5) 0.0231(5) -0.0049(4) -0.0017(4) -0.0073(4)
Cs1 0.0517(8) 0.0363(6) 0.0312(6) -0.0062(5) -0.0016(5) -0.0200(5)
Cs2 0.0291(9) 0.0426(9) 0.0734(12) 0.0291(8) -0.0166(8) -0.0169(7)
Cs3 0.0309(8) 0.0547(9) 0.0562(9) -0.0197(7) -0.0107(7) -0.0101(6)
Cs4 0.0560(12) 0.0658(12) 0.0641(12) -0.0483(10) -0.0093(10) -0.0186(10)

loop_
_atom_type_symbol
_atom_type_description
_atom_type_scat_dispersion_real
_atom_type_scat_dispersion_imag
_atom_type_scat_source
C C 0.0033 0.0016 'International Tables Vol C Tables 4.2.6.8 and 6.1.1.4'
H H 0.0000 0.0000 'International Tables Vol C Tables 4.2.6.8 and 6.1.1.4'
O O 0.0106 0.0060 'International Tables Vol C Tables 4.2.6.8 and 6.1.1.4'
Si Si 0.0817 0.0704 'International Tables Vol C Tables 4.2.6.8 and 6.1.1.4'
Sn Sn -0.6537 1.4246 'International Tables Vol C Tables 4.2.6.8 and 6.1.1.4'
Cs Cs -0.3680 2.1192 'International Tables Vol C Tables 4.2.6.8 and 6.1.1.4'
W W -0.8490 6.8722 'International Tables Vol C Tables 4.2.6.8 and 6.1.1.4'

loop_
_geom_angle_atom_site_label_1
_geom_angle_atom_site_label_2
_geom_angle_atom_site_label_3
_geom_angle
_geom_angle_site_symmetry_1
_geom_angle_site_symmetry_3
_geom_angle_publ_flag
O1T W1 O16 103.3(5) . . ?
O1T W1 O15 100.9(5) . . ?
O16 W1 O15 88.8(4) . . ?
O1T W1 O13 98.8(4) . . ?
O16 W1 O13 157.8(4) . . ?
O15 W1 O13 88.3(4) . . ?
O1T W1 O12 99.1(5) . . ?
O16 W1 O12 88.0(4) . . ?
O15 W1 O12 159.9(4) . . ?
O13 W1 O12 87.2(4) . . ?
O1T W1 O1SI 171.1(4) . . ?
O16 W1 O1SI 82.7(4) . . ?
O15 W1 O1SI 85.6(4) . . ?
O13 W1 O1SI 75.2(4) . . ?
O12 W1 O1SI 74.3(4) . . ?
O1T W1 Cs4 61.8(3) . 2_665 ?
O16 W1 Cs4 148.4(3) . 2_665 ?
O15 W1 Cs4 120.2(3) . 2_665 ?
O13 W1 Cs4 46.2(3) . 2_665 ?
O12 W1 Cs4 68.8(3) . 2_665 ?
O1SI W1 Cs4 109.7(2) . 2_665 ?
O1T W1 Cs1 47.1(4) . 2_665 ?
O16 W1 Cs1 86.5(3) . 2_665 ?
O15 W1 Cs1 56.6(3) . 2_665 ?
O13 W1 Cs1 110.0(3) . 2_665 ?
O12 W1 Cs1 142.8(3) . 2_665 ?
O1SI W1 Cs1 140.9(2) . 2_665 ?
Cs4 W1 Cs1 98.99(4) 2_665 2_665 ?
O1T W1 Cs4 84.3(4) . 1_545 ?
O16 W1 Cs4 134.5(3) . 1_545 ?
O15 W1 Cs4 45.9(3) . 1_545 ?
O13 W1 Cs4 49.0(3) . 1_545 ?
O12 W1 Cs4 135.7(3) . 1_545 ?
O1SI W1 Cs4 96.2(2) . 1_545 ?
Cs4 W1 Cs4 74.57(4) 2_665 1_545 ?
Cs1 W1 Cs4 65.92(3) 2_665 1_545 ?
O2T W2 O27 102.4(5) . . ?
O2T W2 O28 103.1(5) . . ?
O27 W2 O28 87.1(4) . . ?
O2T W2 O12 100.5(5) . . ?
O27 W2 O12 88.5(4) . . ?
O28 W2 O12 156.4(4) . . ?
O2T W2 O23 101.2(5) . . ?
O27 W2 O23 156.4(4) . . ?
O28 W2 O23 87.9(4) . . ?
O12 W2 O23 86.9(4) . . ?
O2T W2 O1SI 173.5(4) . . ?
O27 W2 O1SI 81.9(4) . . ?
O28 W2 O1SI 81.8(4) . . ?
O12 W2 O1SI 74.6(4) . . ?
O23 W2 O1SI 74.6(4) . . ?
O3T W3 O39 102.5(5) . . ?
O3T W3 O34 102.0(5) . . ?
O39 W3 O34 88.4(4) . . ?
O3T W3 O23 99.8(5) . . ?
O39 W3 O23 90.1(4) . . ?
O34 W3 O23 157.9(4) . . ?
O3T W3 O13 98.5(5) . . ?
O39 W3 O13 159.0(4) . . ?
O34 W3 O13 86.7(4) . . ?
O23 W3 O13 86.9(4) . . ?
O3T W3 O1SI 171.0(4) . . ?
O39 W3 O1SI 84.7(4) . . ?
O34 W3 O1SI 83.4(4) . . ?
O23 W3 O1SI 74.5(4) . . ?
O13 W3 O1SI 74.4(4) . . ?
O3T W3 Cs4 70.1(4) . 2_665 ?
O39 W3 Cs4 154.5(3) . 2_665 ?
O34 W3 Cs4 116.9(3) . 2_665 ?
O23 W3 Cs4 68.1(3) . 2_665 ?
O13 W3 Cs4 38.3(3) . 2_665 ?
O1SI W3 Cs4 101.1(2) . 2_665 ?
O3T W3 Cs4 81.0(4) . 1_545 ?
O39 W3 Cs4 131.5(3) . 1_545 ?
O34 W3 Cs4 44.7(3) . 1_545 ?
O23 W3 Cs4 137.6(3) . 1_545 ?
O13 W3 Cs4 51.6(3) . 1_545 ?
O1SI W3 Cs4 98.3(2) . 1_545 ?
Cs4 W3 Cs4 72.74(4) 2_665 1_545 ?
O4T W4 O4S2 99.6(5) . . ?
O4T W4 O49 105.5(4) . . ?
O4S2 W4 O49 92.2(4) . . ?
O4T W4 O45 97.9(5) . . ?
O4S2 W4 O45 90.7(4) . . ?
O49 W4 O45 155.6(4) . . ?
O4T W4 O34 99.0(5) . . ?
O4S2 W4 O34 161.4(4) . . ?
O49 W4 O34 84.1(4) . . ?
O45 W4 O34 85.4(4) . . ?
O4T W4 O2SI 169.4(4) . . ?
O4S2 W4 O2SI 75.7(4) . . ?
O49 W4 O2SI 84.4(4) . . ?
O45 W4 O2SI 72.9(4) . . ?
O34 W4 O2SI 85.8(4) . . ?
O4T W4 Cs5 54.5(4) . 1_546 ?
O4S2 W4 Cs5 46.0(4) . 1_546 ?
O49 W4 Cs5 95.4(4) . 1_546 ?
O45 W4 Cs5 104.0(4) . 1_546 ?
O34 W4 Cs5 152.5(4) . 1_546 ?
O2SI W4 Cs5 121.6(3) . 1_546 ?
O4T W4 Cs4 72.6(3) . 1_545 ?
O4S2 W4 Cs4 132.6(3) . 1_545 ?
O49 W4 Cs4 135.2(3) . 1_545 ?
O45 W4 Cs4 46.7(3) . 1_545 ?
O34 W4 Cs4 53.3(3) . 1_545 ?
O2SI W4 Cs4 103.3(2) . 1_545 ?
Cs5 W4 Cs4 115.7(3) 1_546 1_545 ?
O5T W5 O5S2 100.9(5) . . ?
O5T W5 O56 104.7(4) . . ?
O5S2 W5 O56 92.4(4) . . ?
O5T W5 O45 100.8(5) . . ?
O5S2 W5 O45 90.8(4) . . ?
O56 W5 O45 153.2(4) . . ?
O5T W5 O15 97.2(4) . . ?
O5S2 W5 O15 161.9(4) . . ?
O56 W5 O15 84.2(4) . . ?
O45 W5 O15 84.5(4) . . ?
O5T W5 O2SI 172.5(4) . . ?
O5S2 W5 O2SI 75.6(4) . . ?
O56 W5 O2SI 82.2(4) . . ?
O45 W5 O2SI 72.9(4) . . ?
O15 W5 O2SI 86.3(4) . . ?
O5T W5 Cs1 45.5(3) . 2_665 ?
O5S2 W5 Cs1 142.5(3) . 2_665 ?
O56 W5 Cs1 83.5(3) . 2_665 ?
O45 W5 Cs1 109.3(3) . 2_665 ?
O15 W5 Cs1 55.0(3) . 2_665 ?
O2SI W5 Cs1 139.8(2) . 2_665 ?
O5T W5 Cs3 47.2(3) . 2_665 ?
O5S2 W5 Cs3 53.9(3) . 2_665 ?
O56 W5 Cs3 108.3(3) . 2_665 ?
O45 W5 Cs3 95.0(3) . 2_665 ?
O15 W5 Cs3 143.9(3) . 2_665 ?
O2SI W5 Cs3 128.2(2) . 2_665 ?
Cs1 W5 Cs3 91.97(3) 2_665 2_665 ?
O5T W5 Cs4 77.6(3) . 1_545 ?
O5S2 W5 Cs4 130.1(3) . 1_545 ?
O56 W5 Cs4 136.9(3) . 1_545 ?
O45 W5 Cs4 42.6(3) . 1_545 ?
O15 W5 Cs4 53.2(3) . 1_545 ?
O2SI W5 Cs4 99.5(2) . 1_545 ?
Cs1 W5 Cs4 67.52(3) 2_665 1_545 ?
Cs3 W5 Cs4 104.15(4) 2_665 1_545 ?
O6T W6 O6S3 100.8(5) . . ?
O6T W6 O56 103.0(5) . . ?
O6S3 W6 O56 92.8(4) . . ?
O6T W6 O67 101.2(5) . . ?
O6S3 W6 O67 90.1(4) . . ?
O56 W6 O67 154.6(4) . . ?
O6T W6 O16 99.2(4) . . ?
O6S3 W6 O16 160.0(4) . . ?
O56 W6 O16 83.8(4) . . ?
O67 W6 O16 85.0(4) . . ?
O6T W6 O3SI 173.1(4) . . ?
O6S3 W6 O3SI 76.0(4) . . ?
O56 W6 O3SI 83.3(4) . . ?
O67 W6 O3SI 72.9(4) . . ?
O16 W6 O3SI 84.1(4) . . ?
O6T W6 Cs3 42.2(4) . . ?
O6S3 W6 Cs3 92.7(3) . . ?
O56 W6 Cs3 145.1(3) . . ?
O67 W6 Cs3 59.7(3) . . ?
O16 W6 Cs3 101.4(3) . . ?
O3SI W6 Cs3 131.4(2) . . ?
O7T W7 O7S3 100.9(5) . . ?
O7T W7 O78 103.4(5) . . ?
O7S3 W7 O78 94.0(4) . . ?
O7T W7 O67 100.6(5) . . ?
O7S3 W7 O67 90.1(4) . . ?
O78 W7 O67 154.4(4) . . ?
O7T W7 O27 100.3(5) . . ?
O7S3 W7 O27 158.7(4) . . ?
O78 W7 O27 82.8(4) . . ?
O67 W7 O27 84.3(4) . . ?
O7T W7 O3SI 171.9(4) . . ?
O7S3 W7 O3SI 75.0(4) . . ?
O78 W7 O3SI 84.0(4) . . ?
O67 W7 O3SI 72.7(4) . . ?
O27 W7 O3SI 83.7(4) . . ?
O8T W8 O8S1 98.6(5) . . ?
O8T W8 O78 104.2(5) . . ?
O8S1 W8 O78 93.1(4) . . ?
O8T W8 O28 100.5(5) . . ?
O8S1 W8 O28 160.8(4) . . ?
O78 W8 O28 82.2(4) . . ?
O8T W8 O89 98.9(5) . . ?
O8S1 W8 O89 90.3(4) . . ?
O78 W8 O89 155.9(4) . . ?
O28 W8 O89 86.9(4) . . ?
O8T W8 O4SI 170.9(4) . . ?
O8S1 W8 O4SI 76.1(4) . . ?
O78 W8 O4SI 83.7(4) . . ?
O28 W8 O4SI 84.9(4) . . ?
O89 W8 O4SI 73.9(4) . . ?
O8T W8 Cs5 66.2(4) . 2_665 ?
O8S1 W8 Cs5 71.4(4) . 2_665 ?
O78 W8 Cs5 159.3(4) . 2_665 ?
O28 W8 Cs5 117.0(4) . 2_665 ?
O89 W8 Cs5 41.7(4) . 2_665 ?
O4SI W8 Cs5 104.9(4) . 2_665 ?
O9T W9 O9S1 100.7(4) . . ?
O9T W9 O49 104.9(5) . . ?
O9S1 W9 O49 93.1(4) . . ?
O9T W9 O89 99.9(4) . . ?
O9S1 W9 O89 90.1(4) . . ?
O49 W9 O89 153.9(4) . . ?
O9T W9 O39 100.0(4) . . ?
O9S1 W9 O39 159.3(4) . . ?
O49 W9 O39 83.0(4) . . ?
O89 W9 O39 84.9(4) . . ?
O9T W9 O4SI 171.3(4) . . ?
O9S1 W9 O4SI 75.0(4) . . ?
O49 W9 O4SI 83.0(4) . . ?
O89 W9 O4SI 72.8(4) . . ?
O39 W9 O4SI 84.3(3) . . ?
O9T W9 Cs5 64.3(4) . 2_665 ?
O9S1 W9 Cs5 72.1(4) . 2_665 ?
O49 W9 Cs5 158.5(4) . 2_665 ?
O89 W9 Cs5 44.8(4) . 2_665 ?
O39 W9 Cs5 116.3(4) . 2_665 ?
O4SI W9 Cs5 107.0(4) . 2_665 ?
O9T W9 Cs2 51.9(3) . 2_665 ?
O9S1 W9 Cs2 103.5(3) . 2_665 ?
O49 W9 Cs2 153.3(3) . 2_665 ?
O89 W9 Cs2 48.4(3) . 2_665 ?
O39 W9 Cs2 88.2(3) . 2_665 ?
O4SI W9 Cs2 121.2(2) . 2_665 ?
Cs5 W9 Cs2 31.8(3) 2_665 2_665 ?
O1SI Si O4SI 111.4(5) . . ?
O1SI Si O2SI 111.3(5) . . ?
O4SI Si O2SI 108.1(5) . . ?
O1SI Si O3SI 110.1(5) . . ?
O4SI Si O3SI 108.7(5) . . ?
O2SI Si O3SI 107.0(5) . . ?
O13S Sn1 O9S1 161.0(4) . . ?
O13S Sn1 O8S1 89.4(4) . . ?
O9S1 Sn1 O8S1 89.0(4) . . ?
O13S Sn1 O12S 88.7(4) . . ?
O9S1 Sn1 O12S 86.5(4) . . ?
O8S1 Sn1 O12S 160.4(4) . . ?
O13S Sn1 C1 98.7(5) . . ?
O9S1 Sn1 C1 100.2(5) . . ?
O8S1 Sn1 C1 99.8(5) . . ?
O12S Sn1 C1 99.8(5) . . ?
O13S Sn1 O4SI 86.0(4) . . ?
O9S1 Sn1 O4SI 75.3(4) . . ?
O8S1 Sn1 O4SI 74.9(4) . . ?
O12S Sn1 O4SI 85.5(4) . . ?
C1 Sn1 O4SI 173.0(5) . . ?
O23S Sn2 O12S 90.0(4) . . ?
O23S Sn2 O4S2 162.7(4) . . ?
O12S Sn2 O4S2 86.5(4) . . ?
O23S Sn2 O5S2 88.3(4) . . ?
O12S Sn2 O5S2 163.5(4) . . ?
O4S2 Sn2 O5S2 90.3(4) . . ?
O23S Sn2 C7 97.1(5) . . ?
O12S Sn2 C7 99.1(5) . . ?
O4S2 Sn2 C7 100.2(5) . . ?
O5S2 Sn2 C7 97.4(5) . . ?
O23S Sn2 O2SI 86.4(4) . . ?
O12S Sn2 O2SI 87.4(4) . . ?
O4S2 Sn2 O2SI 76.6(4) . . ?
O5S2 Sn2 O2SI 76.1(4) . . ?
C7 Sn2 O2SI 172.6(5) . . ?
O7S3 Sn3 O23S 161.8(4) . . ?
O7S3 Sn3 O13S 89.9(4) . . ?
O23S Sn3 O13S 87.2(4) . . ?
O7S3 Sn3 O6S3 88.4(4) . . ?
O23S Sn3 O6S3 89.1(4) . . ?
O13S Sn3 O6S3 163.0(4) . . ?
O7S3 Sn3 C13 98.9(5) . . ?
O23S Sn3 C13 99.3(5) . . ?
O13S Sn3 C13 99.8(5) . . ?
O6S3 Sn3 C13 97.2(5) . . ?
O7S3 Sn3 O3SI 75.1(4) . . ?
O23S Sn3 O3SI 86.9(4) . . ?
O13S Sn3 O3SI 87.6(4) . . ?
O6S3 Sn3 O3SI 75.5(4) . . ?
C13 Sn3 O3SI 170.5(5) . . ?
O7S3 Sn3 Cs1 105.4(3) . . ?
O23S Sn3 Cs1 86.4(3) . . ?
O13S Sn3 Cs1 147.1(3) . . ?
O6S3 Sn3 Cs1 48.9(3) . . ?
C13 Sn3 Cs1 49.8(4) . . ?
O3SI Sn3 Cs1 124.1(2) . . ?
C2 C1 C6 118.7(14) . . ?
C2 C1 Sn1 122.3(11) . . ?
C6 C1 Sn1 118.6(11) . . ?
C3 C2 C1 120.8(16) . . ?
C3 C2 H2 119.6 . . ?
C1 C2 H2 119.6 . . ?
C4 C3 C2 120.1(16) . . ?
C4 C3 H3 120.0 . . ?
C2 C3 H3 120.0 . . ?
C3 C4 C5 121.7(16) . . ?
C3 C4 H4 119.1 . . ?
C5 C4 H4 119.1 . . ?
C6 C5 C4 118.1(15) . . ?
C6 C5 H5 120.9 . . ?
C4 C5 H5 120.9 . . ?
C5 C6 C1 119.8(15) . . ?
C5 C6 H6 120.1 . . ?
C1 C6 H6 120.1 . . ?
C8 C7 C12 119.3(14) . . ?
C8 C7 Sn2 118.1(11) . . ?
C12 C7 Sn2 122.5(11) . . ?
C8 C7 Cs2 74.5(9) . 1_546 ?
C12 C7 Cs2 91.5(9) . 1_546 ?
Sn2 C7 Cs2 104.4(5) . 1_546 ?
C7 C8 C9 121.0(16) . . ?
C7 C8 Cs2 82.9(9) . 1_546 ?
C9 C8 Cs2 86.0(10) . 1_546 ?
C7 C8 H8 119.5 . . ?
C9 C8 H8 119.5 . . ?
Cs2 C8 H8 101.3 1_546 . ?
C10 C9 C8 119.0(17) . . ?
C10 C9 Cs2 91.7(10) . 1_546 ?
C8 C9 Cs2 71.3(9) . 1_546 ?
C10 C9 H9 120.5 . . ?
C8 C9 H9 120.5 . . ?
Cs2 C9 H9 106.7 1_546 . ?
C9 C10 C11 119.0(15) . . ?
C9 C10 H10 120.5 . . ?
C11 C10 H10 120.5 . . ?
C12 C11 C10 122.5(15) . . ?
C12 C11 H11 118.7 . . ?
C10 C11 H11 118.7 . . ?
C11 C12 C7 119.1(16) . . ?
C11 C12 Cs2 86.4(10) . 1_546 ?
C7 C12 Cs2 67.3(8) . 1_546 ?
C11 C12 H12 120.5 . . ?
C7 C12 H12 120.5 . . ?
Cs2 C12 H12 116.3 1_546 . ?
C14 C13 C18 121.3(15) . . ?
C14 C13 Sn3 119.3(12) . . ?
C18 C13 Sn3 119.3(12) . . ?
C14 C13 Cs1 83.9(10) . . ?
C18 C13 Cs1 82.6(9) . . ?
Sn3 C13 Cs1 101.5(5) . . ?
C13 C14 C15 119.1(17) . . ?
C13 C14 Cs1 73.6(10) . . ?
C15 C14 Cs1 85.3(11) . . ?
C13 C14 H14 120.5 . . ?
C15 C14 H14 120.5 . . ?
Cs1 C14 H14 111.0 . . ?
C16 C15 C14 122.9(18) . . ?
C16 C15 Cs1 81.4(11) . . ?
C14 C15 Cs1 73.0(10) . . ?
C16 C15 H15 118.5 . . ?
C14 C15 H15 118.5 . . ?
Cs1 C15 H15 117.5 . . ?
C15 C16 C17 119.9(17) . . ?
C15 C16 Cs1 77.7(11) . . ?
C17 C16 Cs1 75.5(10) . . ?
C15 C16 H16 120.0 . . ?
C17 C16 H16 120.0 . . ?
Cs1 C16 H16 117.6 . . ?
C18 C17 C16 116.7(16) . . ?
C18 C17 Cs1 73.4(9) . . ?
C16 C17 Cs1 82.0(10) . . ?
C18 C17 H17 121.7 . . ?
C16 C17 H17 121.7 . . ?
Cs1 C17 H17 113.9 . . ?
C13 C18 C17 119.9(15) . . ?
C13 C18 Cs1 74.2(9) . . ?
C17 C18 Cs1 83.9(10) . . ?
C13 C18 H18 120.0 . . ?
C17 C18 H18 120.0 . . ?
Cs1 C18 H18 112.2 . . ?
W1 O1T Cs1 109.1(5) . 2_665 ?
W1 O1T Cs4 92.4(4) . 2_665 ?
Cs1 O1T Cs4 133.2(3) 2_665 2_665 ?
Si O1SI W1 126.0(5) . . ?
Si O1SI W3 125.1(5) . . ?
W1 O1SI W3 90.0(3) . . ?
Si O1SI W2 125.8(5) . . ?
W1 O1SI W2 89.2(3) . . ?
W3 O1SI W2 89.2(3) . . ?
W2 O2T Cs3 130.9(5) . 2_565 ?
Si O2SI Sn2 130.9(5) . . ?
Si O2SI W5 123.0(5) . . ?
Sn2 O2SI W5 91.0(3) . . ?
Si O2SI W4 120.9(5) . . ?
Sn2 O2SI W4 90.7(3) . . ?
W5 O2SI W4 89.2(3) . . ?
Si O3SI Sn3 128.4(5) . . ?
Si O3SI W6 122.9(5) . . ?
Sn3 O3SI W6 91.4(3) . . ?
Si O3SI W7 122.2(5) . . ?
Sn3 O3SI W7 91.2(3) . . ?
W6 O3SI W7 90.2(3) . . ?
W3 O3T Cs1 163.8(6) . 1_545 ?
Si O4SI Sn1 130.3(6) . . ?
Si O4SI W8 122.1(5) . . ?
Sn1 O4SI W8 91.0(3) . . ?
Si O4SI W9 122.9(5) . . ?
Sn1 O4SI W9 90.2(3) . . ?
W8 O4SI W9 89.0(3) . . ?
W4 O4T Cs5 99.5(5) . 1_546 ?
W5 O5T Cs1 111.1(5) . 2_665 ?
W5 O5T Cs3 109.1(4) . 2_665 ?
Cs1 O5T Cs3 137.7(4) 2_665 2_665 ?
W6 O6T Cs3 117.0(5) . . ?
W8 O8T Cs2 135.8(5) . 1_446 ?
W8 O8T Cs5 89.6(5) . 2_665 ?
Cs2 O8T Cs5 93.5(4) 1_446 2_665 ?
W9 O9T Cs2 104.1(4) . 2_665 ?
W9 O9T Cs5 90.5(5) . 2_665 ?
Cs2 O9T Cs5 37.0(3) 2_665 2_665 ?
Sn2 O12S Sn1 141.5(5) . . ?
W2 O12 W1 121.8(5) . . ?
W2 O12 Cs4 118.1(4) . 2_665 ?
W1 O12 Cs4 81.9(3) . 2_665 ?
Sn1 O13S Sn3 145.4(5) . . ?
W1 O13 W3 120.4(5) . . ?
W1 O13 Cs4 105.4(4) . 2_665 ?
W3 O13 Cs4 117.3(4) . 2_665 ?
W1 O13 Cs4 105.9(4) . 1_545 ?
W3 O13 Cs4 101.8(4) . 1_545 ?
Cs4 O13 Cs4 104.3(3) 2_665 1_545 ?
W1 O15 W5 149.1(6) . . ?
W1 O15 Cs1 95.6(4) . 2_665 ?
W5 O15 Cs1 96.1(4) . 2_665 ?
W1 O15 Cs4 110.5(4) . 1_545 ?
W5 O15 Cs4 98.7(4) . 1_545 ?
Cs1 O15 Cs4 85.8(2) 2_665 1_545 ?
W1 O16 W6 152.0(6) . . ?
Sn2 O23S Sn3 143.8(5) . . ?
W2 O23 W3 121.7(5) . . ?
W2 O27 W7 152.6(6) . . ?
W2 O28 W8 153.5(6) . . ?
W3 O34 W4 150.6(6) . . ?
W3 O34 Cs4 111.3(4) . 1_545 ?
W4 O34 Cs4 97.8(4) . 1_545 ?
W3 O39 W9 151.9(6) . . ?
W4 O4S2 Sn2 116.9(5) . . ?
W4 O4S2 Cs5 107.9(6) . 1_546 ?
Sn2 O4S2 Cs5 135.1(6) . 1_546 ?
W4 O4S2 Cs2 142.4(4) . 1_546 ?
Sn2 O4S2 Cs2 99.9(3) . 1_546 ?
Cs5 O4S2 Cs2 36.3(4) 1_546 1_546 ?
W4 O45 W5 125.0(5) . . ?
W4 O45 Cs4 105.6(4) . 1_545 ?
W5 O45 Cs4 111.7(4) . 1_545 ?
W9 O49 W4 155.4(6) . . ?
W5 O5S2 Sn2 117.2(5) . . ?
W5 O5S2 Cs3 99.9(4) . 2_665 ?
Sn2 O5S2 Cs3 139.9(4) . 2_665 ?
W5 O56 W6 156.0(6) . . ?
W6 O6S3 Sn3 117.0(5) . . ?
W6 O6S3 Cs1 138.9(5) . . ?
Sn3 O6S3 Cs1 103.7(4) . . ?
W6 O67 W7 124.1(5) . . ?
W6 O67 Cs3 93.4(4) . . ?
W7 O67 Cs3 140.0(4) . . ?
W7 O7S3 Sn3 118.7(5) . . ?
W7 O78 W8 156.6(6) . . ?
W8 O8S1 Sn1 117.8(5) . . ?
W8 O89 W9 124.2(5) . . ?
W8 O89 Cs5 112.9(5) . 2_665 ?
W9 O89 Cs5 108.0(5) . 2_665 ?
W8 O89 Cs2 131.4(4) . 2_665 ?
W9 O89 Cs2 104.4(4) . 2_665 ?
Cs5 O89 Cs2 42.3(4) 2_665 2_665 ?
W9 O9S1 Sn1 119.4(5) . . ?
O3T Cs1 O1T 67.7(3) 1_565 2_665 ?
O3T Cs1 O5T 119.7(3) 1_565 2_665 ?
O1T Cs1 O5T 101.3(3) 2_665 2_665 ?
O3T Cs1 O9W 72.5(5) 1_565 2_665 ?
O1T Cs1 O9W 117.4(5) 2_665 2_665 ?
O5T Cs1 O9W 61.0(5) 2_665 2_665 ?
O3T Cs1 O1W 129.2(3) 1_565 . ?
O1T Cs1 O1W 82.7(3) 2_665 . ?
O5T Cs1 O1W 105.5(3) 2_665 . ?
O9W Cs1 O1W 156.7(5) 2_665 . ?
O3T Cs1 O15 93.0(3) 1_565 2_665 ?
O1T Cs1 O15 50.5(3) 2_665 2_665 ?
O5T Cs1 O15 50.9(3) 2_665 2_665 ?
O9W Cs1 O15 86.9(5) 2_665 2_665 ?
O1W Cs1 O15 98.8(3) . 2_665 ?
O3T Cs1 O6S3 156.8(3) 1_565 . ?
O1T Cs1 O6S3 134.2(3) 2_665 . ?
O5T Cs1 O6S3 69.2(2) 2_665 . ?
O9W Cs1 O6S3 97.5(5) 2_665 . ?
O1W Cs1 O6S3 59.2(3) . . ?
O15 Cs1 O6S3 107.6(2) 2_665 . ?
O3T Cs1 C13 103.5(3) 1_565 . ?
O1T Cs1 C13 140.3(3) 2_665 . ?
O5T Cs1 C13 115.4(3) 2_665 . ?
O9W Cs1 C13 94.2(5) 2_665 . ?
O1W Cs1 C13 73.8(3) . . ?
O15 Cs1 C13 163.0(3) 2_665 . ?
O6S3 Cs1 C13 55.4(3) . . ?
O3T Cs1 C18 92.3(3) 1_565 . ?
O1T Cs1 C18 117.3(3) 2_665 . ?
O5T Cs1 C18 137.5(3) 2_665 . ?
O9W Cs1 C18 110.4(5) 2_665 . ?
O1W Cs1 C18 65.3(3) . . ?
O15 Cs1 C18 162.6(3) 2_665 . ?
O6S3 Cs1 C18 71.2(3) . . ?
C13 Cs1 C18 23.2(4) . . ?
O3T Cs1 C14 91.7(3) 1_565 . ?
O1T Cs1 C14 150.7(3) 2_665 . ?
O5T Cs1 C14 107.1(3) 2_665 . ?
O9W Cs1 C14 72.3(5) 2_665 . ?
O1W Cs1 C14 96.2(3) . . ?
O15 Cs1 C14 156.2(3) 2_665 . ?
O6S3 Cs1 C14 65.1(3) . . ?
C13 Cs1 C14 22.5(4) . . ?
C18 Cs1 C14 39.9(4) . . ?
O3T Cs1 C17 69.6(3) 1_565 . ?
O1T Cs1 C17 105.4(4) 2_665 . ?
O5T Cs1 C17 153.1(4) 2_665 . ?
O9W Cs1 C17 103.3(5) 2_665 . ?
O1W Cs1 C17 80.6(3) . . ?
O15 Cs1 C17 155.4(3) 2_665 . ?
O6S3 Cs1 C17 93.3(3) . . ?
C13 Cs1 C17 40.2(4) . . ?
C18 Cs1 C17 22.7(4) . . ?
C14 Cs1 C17 46.1(4) . . ?
O3T Cs1 C15 70.0(3) 1_565 . ?
O1T Cs1 C15 132.7(3) 2_665 . ?
O5T Cs1 C15 117.5(3) 2_665 . ?
O9W Cs1 C15 66.7(5) 2_665 . ?
O1W Cs1 C15 109.5(3) . . ?
O15 Cs1 C15 151.7(3) 2_665 . ?
O6S3 Cs1 C15 86.8(3) . . ?
C13 Cs1 C15 38.5(4) . . ?
C18 Cs1 C15 44.9(4) . . ?
C14 Cs1 C15 21.7(4) . . ?
C17 Cs1 C15 38.5(4) . . ?
Cs5 Cs2 O5W 115.7(5) . 2_675 ?
Cs5 Cs2 O89 64.5(5) . 2_665 ?
O5W Cs2 O89 60.7(3) 2_675 2_665 ?
Cs5 Cs2 O8T 134.9(6) . 1_664 ?
O5W Cs2 O8T 76.6(3) 2_675 1_664 ?
O89 Cs2 O8T 136.0(3) 2_665 1_664 ?
Cs5 Cs2 O5W 68.8(6) . 1_654 ?
O5W Cs2 O5W 88.1(4) 2_675 1_654 ?
O89 Cs2 O5W 98.2(3) 2_665 1_654 ?
O8T Cs2 O5W 68.5(3) 1_664 1_654 ?
Cs5 Cs2 O9T 78.9(5) . 2_665 ?
O5W Cs2 O9T 91.0(3) 2_675 2_665 ?
O89 Cs2 O9T 51.0(2) 2_665 2_665 ?
O8T Cs2 O9T 146.1(3) 1_664 2_665 ?
O5W Cs2 O9T 143.5(3) 1_654 2_665 ?
Cs5 Cs2 C8 97.0(6) . 1_564 ?
O5W Cs2 C8 147.0(4) 2_675 1_564 ?
O89 Cs2 C8 146.3(3) 2_665 1_564 ?
O8T Cs2 C8 77.3(3) 1_664 1_564 ?
O5W Cs2 C8 100.8(4) 1_654 1_564 ?
O9T Cs2 C8 99.6(3) 2_665 1_564 ?
Cs5 Cs2 C7 100.6(5) . 1_564 ?
O5W Cs2 C7 139.5(4) 2_675 1_564 ?
O89 Cs2 C7 128.5(3) 2_665 1_564 ?
O8T Cs2 C7 90.7(3) 1_664 1_564 ?
O5W Cs2 C7 123.0(3) 1_654 1_564 ?
O9T Cs2 C7 78.4(3) 2_665 1_564 ?
C8 Cs2 C7 22.6(4) 1_564 1_564 ?
Cs5 Cs2 C9 113.3(6) . 1_564 ?
O5W Cs2 C9 127.0(4) 2_675 1_564 ?
O89 Cs2 C9 167.9(4) 2_665 1_564 ?
O8T Cs2 C9 54.6(3) 1_664 1_564 ?
O5W Cs2 C9 91.7(4) 1_654 1_564 ?
O9T Cs2 C9 117.2(4) 2_665 1_564 ?
C8 Cs2 C9 22.8(4) 1_564 1_564 ?
C7 Cs2 C9 39.4(4) 1_564 1_564 ?
Cs5 Cs2 O4S2 52.5(5) . 1_564 ?
O5W Cs2 O4S2 145.8(3) 2_675 1_564 ?
O89 Cs2 O4S2 87.8(2) 2_665 1_564 ?
O8T Cs2 O4S2 136.2(2) 1_664 1_564 ?
O5W Cs2 O4S2 110.8(3) 1_654 1_564 ?
O9T Cs2 O4S2 56.6(2) 2_665 1_564 ?
C8 Cs2 O4S2 59.5(3) 1_564 1_564 ?
C7 Cs2 O4S2 51.5(3) 1_564 1_564 ?
C9 Cs2 O4S2 82.2(3) 1_564 1_564 ?
Cs5 Cs2 C12 119.8(5) . 1_564 ?
O5W Cs2 C12 118.4(3) 2_675 1_564 ?
O89 Cs2 C12 125.9(3) 2_665 1_564 ?
O8T Cs2 C12 82.5(3) 1_664 1_564 ?
O5W Cs2 C12 135.2(3) 1_654 1_564 ?
O9T Cs2 C12 75.9(3) 2_665 1_564 ?
C8 Cs2 C12 37.7(4) 1_564 1_564 ?
C7 Cs2 C12 21.2(3) 1_564 1_564 ?
C9 Cs2 C12 43.5(4) 1_564 1_564 ?
O4S2 Cs2 C12 68.0(3) 1_564 1_564 ?
Cs5 Cs2 W9 72.3(5) . 2_665 ?
O5W Cs2 W9 74.2(3) 2_675 2_665 ?
O89 Cs2 W9 27.23(18) 2_665 2_665 ?
O8T Cs2 W9 147.39(19) 1_664 2_665 ?
O5W Cs2 W9 124.0(2) 1_654 2_665 ?
O9T Cs2 W9 23.96(17) 2_665 2_665 ?
C8 Cs2 W9 122.8(3) 1_564 2_665 ?
C7 Cs2 W9 102.3(2) 1_564 2_665 ?
C9 Cs2 W9 141.1(3) 1_564 2_665 ?
O4S2 Cs2 W9 71.63(16) 1_564 2_665 ?
C12 Cs2 W9 98.9(2) 1_564 2_665 ?
O5T Cs3 O6T 58.1(3) 2_665 . ?
O5T Cs3 O6W 58.8(4) 2_665 2_665 ?
O6T Cs3 O6W 74.6(4) . 2_665 ?
O5T Cs3 O3W 116.9(3) 2_665 1_554 ?
O6T Cs3 O3W 68.6(3) . 1_554 ?
O6W Cs3 O3W 134.7(4) 2_665 1_554 ?
O5T Cs3 O5S2 49.7(2) 2_665 2_665 ?
O6T Cs3 O5S2 64.5(2) . 2_665 ?
O6W Cs3 O5S2 108.1(4) 2_665 2_665 ?
O3W Cs3 O5S2 79.1(3) 1_554 2_665 ?
O5T Cs3 O2T 123.2(3) 2_665 2_565 ?
O6T Cs3 O2T 154.0(3) . 2_565 ?
O6W Cs3 O2T 130.1(4) 2_665 2_565 ?
O3W Cs3 O2T 91.7(3) 1_554 2_565 ?
O5S2 Cs3 O2T 96.0(2) 2_665 2_565 ?
O5T Cs3 O12W 74.3(5) 2_665 2_665 ?
O6T Cs3 O12W 124.5(5) . 2_665 ?
O6W Cs3 O12W 105.1(5) 2_665 2_665 ?
O3W Cs3 O12W 117.2(5) 1_554 2_665 ?
O5S2 Cs3 O12W 63.3(5) 2_665 2_665 ?
O2T Cs3 O12W 48.9(5) 2_565 2_665 ?
O5T Cs3 O8W 157.9(3) 2_665 2_566 ?
O6T Cs3 O8W 114.1(3) . 2_566 ?
O6W Cs3 O8W 99.8(4) 2_665 2_566 ?
O3W Cs3 O8W 73.1(4) 1_554 2_566 ?
O5S2 Cs3 O8W 149.8(3) 2_665 2_566 ?
O2T Cs3 O8W 73.6(3) 2_565 2_566 ?
O12W Cs3 O8W 120.3(6) 2_665 2_566 ?
O5T Cs3 O67 86.1(2) 2_665 . ?
O6T Cs3 O67 47.5(3) . . ?
O6W Cs3 O67 54.0(3) 2_665 . ?
O3W Cs3 O67 81.4(3) 1_554 . ?
O5S2 Cs3 O67 111.8(2) 2_665 . ?
O2T Cs3 O67 149.3(3) 2_565 . ?
O12W Cs3 O67 157.5(5) 2_665 . ?
O8W Cs3 O67 75.7(3) 2_566 . ?
O5T Cs3 W5 23.65(19) 2_665 2_665 ?
O6T Cs3 W5 59.66(19) . 2_665 ?
O6W Cs3 W5 82.4(3) 2_665 2_665 ?
O3W Cs3 W5 100.4(3) 1_554 2_665 ?
O5S2 Cs3 W5 26.14(16) 2_665 2_665 ?
O2T Cs3 W5 110.33(19) 2_565 2_665 ?
O12W Cs3 W5 65.2(5) 2_665 2_665 ?
O8W Cs3 W5 172.8(3) 2_566 2_665 ?
O67 Cs3 W5 100.38(17) . 2_665 ?
O5T Cs3 W6 67.15(18) 2_665 . ?
O6T Cs3 W6 20.87(19) . . ?
O6W Cs3 W6 61.4(3) 2_665 . ?
O3W Cs3 W6 75.3(2) 1_554 . ?
O5S2 Cs3 W6 84.91(16) 2_665 . ?
O2T Cs3 W6 166.63(18) 2_565 . ?
O12W Cs3 W6 140.5(5) 2_665 . ?
O8W Cs3 W6 99.0(3) 2_566 . ?
O67 Cs3 W6 26.88(17) . . ?
W5 Cs3 W6 75.90(3) 2_665 . ?
O4W Cs4 O13 102.8(3) . 2_665 ?
O4W Cs4 O45 99.4(3) . 1_565 ?
O13 Cs4 O45 153.9(3) 2_665 1_565 ?
O4W Cs4 O34 94.9(3) . 1_565 ?
O13 Cs4 O34 114.3(3) 2_665 1_565 ?
O45 Cs4 O34 49.7(3) 1_565 1_565 ?
O4W Cs4 O15 145.7(3) . 1_565 ?
O13 Cs4 O15 106.5(3) 2_665 1_565 ?
O45 Cs4 O15 48.4(3) 1_565 1_565 ?
O34 Cs4 O15 56.8(2) 1_565 1_565 ?
O4W Cs4 O9W 110.8(5) . 1_565 ?
O13 Cs4 O9W 97.1(5) 2_665 1_565 ?
O45 Cs4 O9W 87.6(5) 1_565 1_565 ?
O34 Cs4 O9W 133.8(5) 1_565 1_565 ?
O15 Cs4 O9W 82.9(5) 1_565 1_565 ?
O4W Cs4 O13 129.2(3) . 1_565 ?
O13 Cs4 O13 75.7(3) 2_665 1_565 ?
O45 Cs4 O13 79.7(3) 1_565 1_565 ?
O34 Cs4 O13 46.3(2) 1_565 1_565 ?
O15 Cs4 O13 45.9(2) 1_565 1_565 ?
O9W Cs4 O13 119.8(5) 1_565 1_565 ?
O4W Cs4 O1T 63.2(3) . 2_665 ?
O13 Cs4 O1T 50.4(2) 2_665 2_665 ?
O45 Cs4 O1T 133.3(3) 1_565 2_665 ?
O34 Cs4 O1T 87.0(3) 1_565 2_665 ?
O15 Cs4 O1T 126.5(3) 1_565 2_665 ?
O9W Cs4 O1T 138.6(4) 1_565 2_665 ?
O13 Cs4 O1T 80.6(2) 1_565 2_665 ?
O4W Cs4 O12 61.2(3) . 2_665 ?
O13 Cs4 O12 45.8(3) 2_665 2_665 ?
O45 Cs4 O12 159.8(3) 1_565 2_665 ?
O34 Cs4 O12 132.0(2) 1_565 2_665 ?
O15 Cs4 O12 151.8(2) 1_565 2_665 ?
O9W Cs4 O12 94.1(4) 1_565 2_665 ?
O13 Cs4 O12 116.1(2) 1_565 2_665 ?
O1T Cs4 O12 45.6(2) 2_665 2_665 ?
O4W Cs4 W1 75.5(3) . 2_665 ?
O13 Cs4 W1 28.36(18) 2_665 2_665 ?
O45 Cs4 W1 158.1(2) 1_565 2_665 ?
O34 Cs4 W1 108.99(19) 1_565 2_665 ?
O15 Cs4 W1 128.79(18) 1_565 2_665 ?
O9W Cs4 W1 114.1(4) 1_565 2_665 ?
O13 Cs4 W1 87.10(16) 1_565 2_665 ?
O1T Cs4 W1 25.74(17) 2_665 2_665 ?
O12 Cs4 W1 29.34(17) 2_665 2_665 ?
O4W Cs4 W4 83.9(3) . 1_565 ?
O13 Cs4 W4 143.0(2) 2_665 1_565 ?
O45 Cs4 W4 27.74(19) 1_565 1_565 ?
O34 Cs4 W4 28.91(18) 1_565 1_565 ?
O15 Cs4 W4 61.90(17) 1_565 1_565 ?
O9W Cs4 W4 114.7(4) 1_565 1_565 ?
O13 Cs4 W4 72.33(16) 1_565 1_565 ?
O1T Cs4 W4 105.63(18) 2_665 1_565 ?
O12 Cs4 W4 141.40(17) 2_665 1_565 ?
W1 Cs4 W4 131.02(6) 2_665 1_565 ?
O4W Cs4 W5 124.0(3) . 1_565 ?
O13 Cs4 W5 132.9(2) 2_665 1_565 ?
O45 Cs4 W5 25.71(18) 1_565 1_565 ?
O34 Cs4 W5 60.95(18) 1_565 1_565 ?
O15 Cs4 W5 28.11(17) 1_565 1_565 ?
O9W Cs4 W5 72.9(4) 1_565 1_565 ?
O13 Cs4 W5 70.98(16) 1_565 1_565 ?
O1T Cs4 W5 146.76(18) 2_665 1_565 ?
O12 Cs4 W5 166.95(17) 2_665 1_565 ?
W1 Cs4 W5 156.87(6) 2_665 1_565 ?
W4 Cs4 W5 49.77(2) 1_565 1_565 ?
Cs2 Cs5 O10W 154.8(11) . 1_564 ?
Cs2 Cs5 O13W 121.5(10) . 1_654 ?
O10W Cs5 O13W 67.9(10) 1_564 1_654 ?
Cs2 Cs5 O4S2 91.3(6) . 1_564 ?
O10W Cs5 O4S2 107.8(9) 1_564 1_564 ?
O13W Cs5 O4S2 110.3(9) 1_654 1_564 ?
Cs2 Cs5 O89 73.2(5) . 2_665 ?
O10W Cs5 O89 85.1(9) 1_564 2_665 ?
O13W Cs5 O89 138.4(10) 1_654 2_665 ?
O4S2 Cs5 O89 107.7(7) 1_564 2_665 ?
Cs2 Cs5 O5W 71.0(6) . 1_654 ?
O10W Cs5 O5W 102.6(10) 1_564 1_654 ?
O13W Cs5 O5W 56.4(8) 1_654 1_654 ?
O4S2 Cs5 O5W 138.0(7) 1_564 1_654 ?
O89 Cs5 O5W 103.1(6) 2_665 1_654 ?
Cs2 Cs5 O4T 142.4(8) . 1_564 ?
O10W Cs5 O4T 56.7(8) 1_564 1_564 ?
O13W Cs5 O4T 83.2(8) 1_654 1_564 ?
O4S2 Cs5 O4T 51.7(4) 1_564 1_564 ?
O89 Cs5 O4T 108.5(6) 2_665 1_564 ?
O5W Cs5 O4T 139.6(7) 1_654 1_564 ?
Cs2 Cs5 O12W 109.0(8) . 1_564 ?
O10W Cs5 O12W 94.8(10) 1_564 1_564 ?
O13W Cs5 O12W 50.2(9) 1_654 1_564 ?
O4S2 Cs5 O12W 61.9(6) 1_564 1_564 ?
O89 Cs5 O12W 169.1(9) 2_665 1_564 ?
O5W Cs5 O12W 87.6(7) 1_654 1_564 ?
O4T Cs5 O12W 63.0(6) 1_564 1_564 ?
Cs2 Cs5 O9T 64.1(5) . 2_665 ?
O10W Cs5 O9T 110.6(10) 1_564 2_665 ?
O13W Cs5 O9T 170.4(9) 1_654 2_665 ?
O4S2 Cs5 O9T 60.6(4) 1_564 2_665 ?
O89 Cs5 O9T 48.9(4) 2_665 2_665 ?
O5W Cs5 O9T 132.1(6) 1_654 2_665 ?
O4T Cs5 O9T 88.2(5) 1_564 2_665 ?
O12W Cs5 O9T 121.7(7) 1_564 2_665 ?
Cs2 Cs5 O8T 88.8(6) . 2_665 ?
O10W Cs5 O8T 66.7(8) 1_564 2_665 ?
O13W Cs5 O8T 93.0(8) 1_654 2_665 ?
O4S2 Cs5 O8T 152.4(7) 1_564 2_665 ?
O89 Cs5 O8T 46.2(4) 2_665 2_665 ?
O5W Cs5 O8T 67.5(5) 1_654 2_665 ?
O4T Cs5 O8T 120.2(6) 1_564 2_665 ?
O12W Cs5 O8T 143.2(8) 1_564 2_665 ?
O9T Cs5 O8T 95.0(5) 2_665 2_665 ?
Cs2 Cs5 W4 116.4(7) . 1_564 ?
O10W Cs5 W4 81.7(8) 1_564 1_564 ?
O13W Cs5 W4 99.9(8) 1_654 1_564 ?
O4S2 Cs5 W4 26.1(3) 1_564 1_564 ?
O89 Cs5 W4 107.0(6) 2_665 1_564 ?
O5W Cs5 W4 149.9(6) 1_654 1_564 ?
O4T Cs5 W4 26.0(2) 1_564 1_564 ?
O12W Cs5 W4 62.3(6) 1_564 1_564 ?
O9T Cs5 W4 70.5(4) 2_665 1_564 ?
O8T Cs5 W4 138.1(6) 2_665 1_564 ?
Cs2 Cs5 W9 75.9(5) . 2_665 ?
O10W Cs5 W9 90.7(9) 1_564 2_665 ?
O13W Cs5 W9 157.9(9) 1_654 2_665 ?
O4S2 Cs5 W9 80.7(5) 1_564 2_665 ?
O89 Cs5 W9 27.2(3) 2_665 2_665 ?
O5W Cs5 W9 127.7(6) 1_654 2_665 ?
O4T Cs5 W9 89.7(5) 1_564 2_665 ?
O12W Cs5 W9 142.0(8) 1_564 2_665 ?
O9T Cs5 W9 25.2(2) 2_665 2_665 ?
O8T Cs5 W9 72.5(4) 2_665 2_665 ?
W4 Cs5 W9 81.6(4) 1_564 2_665 ?
Cs2 O5W Cs5 109.5(5) 2_675 1_456 ?
Cs2 O5W Cs2 91.9(4) 2_675 1_456 ?
Cs5 O5W Cs2 40.1(4) 1_456 1_456 ?
Cs1 O9W Cs4 87.5(6) 2_665 1_545 ?
Cs5 O12W Cs3 136.5(9) 1_546 2_665 ?

loop_
_geom_bond_atom_site_label_1
_geom_bond_atom_site_label_2
_geom_bond_distance
_geom_bond_site_symmetry_2
_geom_bond_publ_flag
W1 O1T 1.709(10) . ?
W1 O16 1.867(10) . ?
W1 O15 1.871(10) . ?
W1 O13 1.937(9) . ?
W1 O12 1.946(11) . ?
W1 O1SI 2.386(9) . ?
W1 Cs4 3.9301(17) 2_665 ?
W1 Cs1 3.9963(13) 2_665 ?
W1 Cs4 4.385(2) 1_545 ?
W2 O2T 1.726(11) . ?
W2 O27 1.867(10) . ?
W2 O28 1.890(10) . ?
W2 O12 1.904(10) . ?
W2 O23 1.925(10) . ?
W2 O1SI 2.403(10) . ?
W3 O3T 1.716(11) . ?
W3 O39 1.848(9) . ?
W3 O34 1.874(11) . ?
W3 O23 1.934(10) . ?
W3 O13 1.964(10) . ?
W3 O1SI 2.399(9) . ?
W3 Cs4 4.2209(18) 2_665 ?
W3 Cs4 4.295(2) 1_545 ?
W4 O4T 1.760(10) . ?
W4 O4S2 1.832(10) . ?
W4 O49 1.919(10) . ?
W4 O45 1.937(10) . ?
W4 O34 1.956(10) . ?
W4 O2SI 2.449(9) . ?
W4 Cs5 3.961(19) 1_546 ?
W4 Cs4 4.0084(18) 1_545 ?
W5 O5T 1.729(10) . ?
W5 O5S2 1.822(9) . ?
W5 O56 1.916(10) . ?
W5 O45 1.939(10) . ?
W5 O15 1.980(10) . ?
W5 O2SI 2.446(10) . ?
W5 Cs1 4.0707(13) 2_665 ?
W5 Cs3 4.0732(16) 2_665 ?
W5 Cs4 4.1543(18) 1_545 ?
W6 O6T 1.704(10) . ?
W6 O6S3 1.852(10) . ?
W6 O56 1.916(10) . ?
W6 O67 1.930(11) . ?
W6 O16 1.955(10) . ?
W6 O3SI 2.417(9) . ?
W6 Cs3 4.2621(16) . ?
W7 O7T 1.717(11) . ?
W7 O7S3 1.843(10) . ?
W7 O78 1.913(9) . ?
W7 O67 1.946(10) . ?
W7 O27 1.955(10) . ?
W7 O3SI 2.419(9) . ?
W8 O8T 1.698(11) . ?
W8 O8S1 1.847(10) . ?
W8 O78 1.919(9) . ?
W8 O28 1.926(10) . ?
W8 O89 1.929(9) . ?
W8 O4SI 2.422(10) . ?
W8 Cs5 4.144(19) 2_665 ?
W9 O9T 1.722(10) . ?
W9 O9S1 1.847(10) . ?
W9 O49 1.916(10) . ?
W9 O89 1.942(10) . ?
W9 O39 1.978(9) . ?
W9 O4SI 2.460(10) . ?
W9 Cs5 4.04(2) 2_665 ?
W9 Cs2 4.1118(16) 2_665 ?
Si O1SI 1.619(10) . ?
Si O4SI 1.627(10) . ?
Si O2SI 1.638(10) . ?
Si O3SI 1.651(9) . ?
Sn1 O13S 2.049(10) . ?
Sn1 O9S1 2.057(10) . ?
Sn1 O8S1 2.084(10) . ?
Sn1 O12S 2.090(10) . ?
Sn1 C1 2.123(15) . ?
Sn1 O4SI 2.299(10) . ?
Sn2 O23S 2.047(10) . ?
Sn2 O12S 2.074(10) . ?
Sn2 O4S2 2.075(10) . ?
Sn2 O5S2 2.085(10) . ?
Sn2 C7 2.108(15) . ?
Sn2 O2SI 2.230(9) . ?
Sn3 O7S3 2.050(10) . ?
Sn3 O23S 2.062(10) . ?
Sn3 O13S 2.063(10) . ?
Sn3 O6S3 2.079(10) . ?
Sn3 C13 2.156(16) . ?
Sn3 O3SI 2.266(9) . ?
Sn3 Cs1 4.3957(15) . ?
C1 C2 1.41(2) . ?
C1 C6 1.42(2) . ?
C2 C3 1.37(2) . ?
C2 H2 0.9400 . ?
C3 C4 1.36(2) . ?
C3 H3 0.9400 . ?
C4 C5 1.41(2) . ?
C4 H4 0.9400 . ?
C5 C6 1.40(2) . ?
C5 H5 0.9400 . ?
C6 H6 0.9400 . ?
C7 C8 1.40(2) . ?
C7 C12 1.41(2) . ?
C7 Cs2 3.606(14) 1_546 ?
C8 C9 1.43(2) . ?
C8 Cs2 3.502(16) 1_546 ?
C8 H8 0.9400 . ?
C9 C10 1.39(2) . ?
C9 Cs2 3.689(18) 1_546 ?
C9 H9 0.9400 . ?
C10 C11 1.40(2) . ?
C10 H10 0.9400 . ?
C11 C12 1.39(2) . ?
C11 H11 0.9400 . ?
C12 Cs2 3.906(15) 1_546 ?
C12 H12 0.9400 . ?
C13 C14 1.37(2) . ?
C13 C18 1.40(2) . ?
C13 Cs1 3.426(16) . ?
C14 C15 1.37(2) . ?
C14 Cs1 3.551(17) . ?
C14 H14 0.9400 . ?
C15 C16 1.35(2) . ?
C15 Cs1 3.701(18) . ?
C15 H15 0.9400 . ?
C16 C17 1.45(2) . ?
C16 Cs1 3.747(17) . ?
C16 H16 0.9400 . ?
C17 C18 1.42(2) . ?
C17 Cs1 3.663(17) . ?
C17 H17 0.9400 . ?
C18 Cs1 3.530(16) . ?
C18 H18 0.9400 . ?
O1T Cs1 3.097(11) 2_665 ?
O1T Cs4 3.467(10) 2_665 ?
O2T Cs3 3.349(11) 2_565 ?
O3T Cs1 3.084(11) 1_545 ?
O4T Cs5 3.27(2) 1_546 ?
O5T Cs1 3.115(10) 2_665 ?
O5T Cs3 3.165(10) 2_665 ?
O6T Cs3 3.209(10) . ?
O8T Cs2 3.261(11) 1_446 ?
O8T Cs5 3.79(2) 2_665 ?
O9T Cs2 3.338(10) 2_665 ?
O9T Cs5 3.64(2) 2_665 ?
O12 Cs4 3.702(10) 2_665 ?
O13 Cs4 2.943(10) 2_665 ?
O13 Cs4 3.440(10) 1_545 ?
O15 Cs1 3.352(10) 2_665 ?
O15 Cs4 3.364(10) 1_545 ?
O34 Cs4 3.244(11) 1_545 ?
O4S2 Cs5 2.99(2) 1_546 ?
O4S2 Cs2 3.774(10) 1_546 ?
O45 Cs4 3.027(10) 1_545 ?
O5S2 Cs3 3.342(10) 2_665 ?
O6S3 Cs1 3.412(10) . ?
O67 Cs3 3.688(10) . ?
O89 Cs5 2.99(2) 2_665 ?
O89 Cs2 3.175(10) 2_665 ?
Cs1 O3T 3.084(11) 1_565 ?
Cs1 O1T 3.097(11) 2_665 ?
Cs1 O5T 3.115(10) 2_665 ?
Cs1 O9W 3.18(3) 2_665 ?
Cs1 O1W 3.245(10) . ?
Cs1 O15 3.352(10) 2_665 ?
Cs2 Cs5 2.234(19) . ?
Cs2 O5W 3.073(14) 2_675 ?
Cs2 O89 3.175(10) 2_665 ?
Cs2 O8T 3.261(11) 1_664 ?
Cs2 O5W 3.277(15) 1_654 ?
Cs2 O9T 3.338(11) 2_665 ?
Cs2 C8 3.502(16) 1_564 ?
Cs2 C7 3.606(14) 1_564 ?
Cs2 C9 3.689(18) 1_564 ?
Cs2 O4S2 3.774(10) 1_564 ?
Cs2 C12 3.907(16) 1_564 ?
Cs2 W9 4.1118(16) 2_665 ?
Cs3 O5T 3.165(10) 2_665 ?
Cs3 O6W 3.227(16) 2_665 ?
Cs3 O3W 3.236(14) 1_554 ?
Cs3 O5S2 3.342(10) 2_665 ?
Cs3 O2T 3.349(11) 2_565 ?
Cs3 O12W 3.55(3) 2_665 ?
Cs3 O8W 3.591(19) 2_566 ?
Cs3 W5 4.0732(16) 2_665 ?
Cs4 O4W 2.690(13) . ?
Cs4 O13 2.943(10) 2_665 ?
Cs4 O45 3.027(10) 1_565 ?
Cs4 O34 3.244(11) 1_565 ?
Cs4 O15 3.364(10) 1_565 ?
Cs4 O9W 3.43(3) 1_565 ?
Cs4 O13 3.440(10) 1_565 ?
Cs4 O1T 3.467(10) 2_665 ?
Cs4 O12 3.702(10) 2_665 ?
Cs4 W1 3.9302(17) 2_665 ?
Cs4 W4 4.0083(18) 1_565 ?
Cs4 W5 4.1542(18) 1_565 ?
Cs5 O10W 2.57(4) 1_564 ?
Cs5 O13W 2.65(4) 1_654 ?
Cs5 O4S2 2.99(2) 1_564 ?
Cs5 O89 2.99(2) 2_665 ?
Cs5 O5W 3.23(2) 1_654 ?
Cs5 O4T 3.27(2) 1_564 ?
Cs5 O12W 3.48(3) 1_564 ?
Cs5 O9T 3.64(2) 2_665 ?
Cs5 O8T 3.79(2) 2_665 ?
Cs5 W4 3.961(19) 1_564 ?
Cs5 W9 4.04(2) 2_665 ?
O3W Cs3 3.236(14) 1_556 ?
O5W Cs2 3.073(14) 2_675 ?
O5W Cs5 3.23(2) 1_456 ?
O5W Cs2 3.277(15) 1_456 ?
O6W Cs3 3.227(16) 2_665 ?
O8W Cs3 3.591(19) 2_566 ?
O9W Cs1 3.18(3) 2_665 ?
O9W Cs4 3.43(3) 1_545 ?
O10W Cs5 2.57(4) 1_546 ?
O12W Cs5 3.48(3) 1_546 ?
O12W Cs3 3.55(3) 2_665 ?
O13W Cs5 2.65(4) 1_456 ?
